data_1574375
loop_
_publ_author_name
'Malan, Frederick P.'
'Potgieter, Kariska'
'Meijboom, Reinout'

_publ_section_title
;
 (Nitrito-\k2 O:O&#x2032;)bis[tris(4-fluorophenyl)phosphine-\kP]silver(I)
;
_journal_coeditor_code WM4226
_journal_issue 4
_journal_name_full IUCrData
_journal_page_first x250296
_journal_paper_doi 10.1107/S2414314625002962
_journal_volume 10
_journal_year 2025
_chemical_formula_iupac '[Ag (N O2) (C18 H12 F3 P)2]'
_chemical_formula_moiety 'C36 H24 Ag F6 N O2 P2'
_chemical_formula_sum 'C36 H24 Ag F6 N O2 P2'
_chemical_formula_weight 786.37
_chemical_name_systematic (Nitrito-\k^2^<i>O</i>:<i>O</i>')bis[tris(4-fluorophenyl)phosphine-\k<i>P</i>]silver(I)
_space_group_crystal_system monoclinic
_space_group_IT_number 14
_space_group_name_Hall '-P 2yn'
_space_group_name_H-M_alt 'P 1 21/n 1'
_atom_sites_solution_hydrogens geom
_atom_sites_solution_primary dual
_audit_creation_method
;
Olex2 1.3-ac4
(compiled 2018.12.18 svn.r3554 for Rigaku Oxford Diffraction, GUI svn.r1)
;
_cell_angle_alpha 90
_cell_angle_beta 111.215(3)
_cell_angle_gamma 90
_cell_formula_units_Z 4
_cell_length_a 14.3478(4)
_cell_length_b 13.5179(3)
_cell_length_c 17.9803(5)
_cell_measurement_reflns_used 35295
_cell_measurement_temperature 149.99(10)
_cell_measurement_theta_max 31.0930
_cell_measurement_theta_min 2.7290
_cell_volume 3250.98(16)
_computing_cell_refinement
;
CrysAlisPro (Rigaku OD, 2022)
;
_computing_data_collection
;
CrysAlisPro (Rigaku OD, 2022)
;
_computing_data_reduction
;
CrysAlisPro (Rigaku OD, 2022)
;
_computing_molecular_graphics
;
Olex2 (Dolomanov <i>et al.</i>,  2009)
;
_computing_publication_material
;
publCIF (Westrip, 2010)
;
_computing_structure_refinement
;
ShelXL (Sheldrick, 2015b)
;
_computing_structure_solution
;
<i>SHELXT</i> (Sheldrick, 2015a)
;
_diffrn_ambient_temperature 149.99(10)
_diffrn_detector 'Hybrid Pixel Array Detector'
_diffrn_detector_area_resol_mean 10.0000
_diffrn_measured_fraction_theta_full 0.999
_diffrn_measured_fraction_theta_max 0.838
_diffrn_measurement_device 'four-circle diffractometer'
_diffrn_measurement_device_type 'XtaLAB Synergy R, DW system, HyPix'
_diffrn_measurement_method '\w scans'
_diffrn_radiation_monochromator mirror
_diffrn_radiation_probe x-ray
_diffrn_radiation_type MoK\a
_diffrn_radiation_wavelength 0.71073
_diffrn_reflns_av_R_equivalents 0.0372
_diffrn_reflns_av_unetI/netI 0.0256
_diffrn_reflns_limit_h_max 20
_diffrn_reflns_limit_h_min -18
_diffrn_reflns_limit_k_max 19
_diffrn_reflns_limit_k_min -19
_diffrn_reflns_limit_l_max 23
_diffrn_reflns_limit_l_min -24
_diffrn_reflns_number 52869
_diffrn_reflns_theta_full 25.242
_diffrn_reflns_theta_max 31.052
_diffrn_reflns_theta_min 2.721
_diffrn_source 'Rotating-anode X-ray tube'
_exptl_absorpt_coefficient_mu 0.788
_exptl_absorpt_correction_T_max 1.00000
_exptl_absorpt_correction_T_min 0.48052
_exptl_absorpt_correction_type multi-scan
_exptl_absorpt_process_details
;
(CrysAlisPro; Rigaku OD, 2022)
;
_exptl_crystal_colour colourless
_exptl_crystal_density_diffrn 1.607
_exptl_crystal_description blade
_exptl_crystal_F_000 1576
_exptl_crystal_size_max 0.311
_exptl_crystal_size_mid 0.210
_exptl_crystal_size_min 0.091
_refine_diff_density_max 0.350
_refine_diff_density_min -0.476
_refine_ls_extinction_method none
_refine_ls_goodness_of_fit_ref 1.045
_refine_ls_hydrogen_treatment constr
_refine_ls_matrix_type full
_refine_ls_number_parameters 433
_refine_ls_number_reflns 8729
_refine_ls_number_restraints 0
_refine_ls_restrained_S_all 1.045
_refine_ls_R_factor_all 0.0340
_refine_ls_R_factor_gt 0.0263
_refine_ls_shift/su_max 0.003
_refine_ls_shift/su_mean 0.000
_refine_ls_structure_factor_coef Fsqd
_refine_ls_weighting_details 'w=1/[\s^2^(Fo^2^)+(0.0247P)^2^+1.7214P] where P=(Fo^2^+2Fc^2^)/3'
_refine_ls_weighting_scheme calc
_refine_ls_wR_factor_gt 0.0605
_refine_ls_wR_factor_ref 0.0635
_reflns_number_gt 7454
_reflns_number_total 8729
_reflns_threshold_expression 'I > 2\s(I)'
_cod_data_source_file wm4226.cif
_cod_data_source_block I
_cod_database_code 1574375
_shelx_space_group_comment
;
The symmetry employed for this shelxl refinement is uniquely defined
by the following loop, which should always be used as a source of
symmetry information in preference to the above space-group names.
They are only intended as comments.
;
_shelxl_version_number 2.013

loop_
_space_group_symop_operation_xyz
'x, y, z'
'-x+1/2, y+1/2, -z+1/2'
'-x, -y, -z'
'x-1/2, -y-1/2, z-1/2'

loop_
_atom_site_type_symbol
_atom_site_label
_atom_site_fract_x
_atom_site_fract_y
_atom_site_fract_z
_atom_site_U_iso_or_equiv
_atom_site_adp_type
_atom_site_calc_flag
_atom_site_occupancy
_atom_site_disorder_assembly
_atom_site_disorder_group
Ag Ag1 0.52949(2) 0.37505(2) 0.43613(2) 0.02553(4) Uani d 1 . .
P P1 0.40331(3) 0.25635(3) 0.35813(2) 0.01994(8) Uani d 1 . .
P P2 0.63301(3) 0.44659(3) 0.36593(2) 0.02370(9) Uani d 1 . .
F F2 -0.01153(8) 0.40981(9) 0.23905(7) 0.0405(3) Uani d 1 . .
F F1 0.34956(9) -0.10257(9) 0.52775(7) 0.0451(3) Uani d 1 . .
F F4 0.38571(9) 0.47646(9) 0.02241(7) 0.0474(3) Uani d 1 . .
O O2 0.55574(11) 0.43635(10) 0.56371(8) 0.0416(3) Uani d 1 . .
F F6 0.79755(11) 0.85042(9) 0.44537(11) 0.0692(5) Uani d 1 . .
F F5 0.99645(11) 0.21121(11) 0.40542(10) 0.0675(4) Uani d 1 . .
F F3 0.50685(12) 0.13357(10) 0.08038(8) 0.0572(4) Uani d 1 . .
O O1 0.62600(13) 0.30028(11) 0.57362(9) 0.0553(4) Uani d 1 . .
N N1 0.60814(14) 0.37229(12) 0.60903(9) 0.0410(4) Uani d 1 . .
C C13 0.27515(11) 0.30170(11) 0.31982(9) 0.0215(3) Uani d 1 . .
C C31 0.56064(12) 0.45066(11) 0.25939(10) 0.0243(3) Uani d 1 . .
C C18 0.19479(12) 0.24105(12) 0.27736(10) 0.0263(3) Uani d 1 . .
H H18 0.2066 0.1742 0.2672 0.032 Uiso calc 1 . .
C C19 0.74614(12) 0.37744(12) 0.37632(10) 0.0253(3) Uani d 1 . .
C C10 0.36545(12) -0.02184(13) 0.48867(11) 0.0302(4) Uani d 1 . .
C C25 0.67937(12) 0.57296(12) 0.38659(11) 0.0279(3) Uani d 1 . .
C C7 0.39307(11) 0.14240(11) 0.40910(9) 0.0211(3) Uani d 1 . .
C C14 0.25681(13) 0.39942(11) 0.33524(10) 0.0254(3) Uani d 1 . .
H H14 0.3112 0.4413 0.3638 0.030 Uiso calc 1 . .
C C1 0.42600(11) 0.21343(11) 0.26973(9) 0.0218(3) Uani d 1 . .
C C2 0.51395(12) 0.16120(12) 0.28178(10) 0.0271(3) Uani d 1 . .
H H2 0.5557 0.1437 0.3345 0.032 Uiso calc 1 . .
C C16 0.08347(13) 0.37408(13) 0.26691(10) 0.0286(3) Uani d 1 . .
C C12 0.40868(12) 0.14764(13) 0.49002(10) 0.0271(3) Uani d 1 . .
H H12 0.4299 0.2081 0.5180 0.032 Uiso calc 1 . .
C C9 0.35276(13) -0.03165(12) 0.40981(11) 0.0313(4) Uani d 1 . .
H H9 0.3354 -0.0935 0.3833 0.038 Uiso calc 1 . .
C C24 0.74763(14) 0.27651(13) 0.39130(12) 0.0374(4) Uani d 1 . .
H H24 0.6902 0.2459 0.3957 0.045 Uiso calc 1 . .
C C11 0.39337(13) 0.06499(14) 0.53021(10) 0.0321(4) Uani d 1 . .
H H11 0.4020 0.0686 0.5851 0.039 Uiso calc 1 . .
C C20 0.83248(14) 0.42141(14) 0.37358(12) 0.0350(4) Uani d 1 . .
H H20 0.8334 0.4906 0.3646 0.042 Uiso calc 1 . .
C C17 0.09802(13) 0.27727(13) 0.24988(11) 0.0301(3) Uani d 1 . .
H H17 0.0432 0.2366 0.2201 0.036 Uiso calc 1 . .
C C32 0.46685(12) 0.49614(12) 0.23619(11) 0.0297(3) Uani d 1 . .
H H32 0.4430 0.5202 0.2757 0.036 Uiso calc 1 . .
C C8 0.36611(12) 0.05197(12) 0.36976(10) 0.0266(3) Uani d 1 . .
H H8 0.3567 0.0475 0.3148 0.032 Uiso calc 1 . .
C C15 0.15989(13) 0.43620(12) 0.30931(10) 0.0292(3) Uani d 1 . .
H H15 0.1469 0.5023 0.3206 0.035 Uiso calc 1 . .
C C6 0.36475(13) 0.23666(12) 0.19198(10) 0.0279(3) Uani d 1 . .
H H6 0.3042 0.2717 0.1826 0.034 Uiso calc 1 . .
C C5 0.39137(15) 0.20901(14) 0.12767(10) 0.0349(4) Uani d 1 . .
H H5 0.3492 0.2241 0.0745 0.042 Uiso calc 1 . .
C C30 0.72864(15) 0.59886(15) 0.46584(12) 0.0389(4) Uani d 1 . .
H H30 0.7340 0.5522 0.5067 0.047 Uiso calc 1 . .
C C26 0.66967(14) 0.64228(13) 0.32700(13) 0.0371(4) Uani d 1 . .
H H26 0.6357 0.6251 0.2726 0.045 Uiso calc 1 . .
C C3 0.54176(14) 0.13431(13) 0.21832(12) 0.0337(4) Uani d 1 . .
H H3 0.6022 0.0993 0.2269 0.040 Uiso calc 1 . .
C C36 0.59289(13) 0.41359(14) 0.20094(11) 0.0323(4) Uani d 1 . .
H H36 0.6563 0.3822 0.2160 0.039 Uiso calc 1 . .
C C33 0.40860(13) 0.50640(13) 0.15634(11) 0.0331(4) Uani d 1 . .
H H33 0.3458 0.5390 0.1404 0.040 Uiso calc 1 . .
C C34 0.44360(14) 0.46841(13) 0.10076(11) 0.0326(4) Uani d 1 . .
C C4 0.47966(15) 0.15968(14) 0.14281(11) 0.0357(4) Uani d 1 . .
C C23 0.83121(16) 0.21966(15) 0.39992(13) 0.0458(5) Uani d 1 . .
H H23 0.8312 0.1503 0.4086 0.055 Uiso calc 1 . .
C C35 0.53378(15) 0.42173(15) 0.12048(11) 0.0372(4) Uani d 1 . .
H H35 0.5555 0.3956 0.0804 0.045 Uiso calc 1 . .
C C22 0.91361(15) 0.26623(16) 0.39562(12) 0.0424(5) Uani d 1 . .
C C29 0.77017(16) 0.69222(16) 0.48612(14) 0.0475(5) Uani d 1 . .
H H29 0.8053 0.7097 0.5403 0.057 Uiso calc 1 . .
C C21 0.91726(15) 0.36563(16) 0.38374(13) 0.0427(5) Uani d 1 . .
H H21 0.9764 0.3959 0.3825 0.051 Uiso calc 1 . .
C C27 0.70967(16) 0.73673(15) 0.34703(16) 0.0477(5) Uani d 1 . .
H H27 0.7028 0.7849 0.3069 0.057 Uiso calc 1 . .
C C28 0.75902(15) 0.75839(14) 0.42584(16) 0.0471(6) Uani d 1 . .

loop_
_atom_site_aniso_label
_atom_site_aniso_U_11
_atom_site_aniso_U_22
_atom_site_aniso_U_33
_atom_site_aniso_U_12
_atom_site_aniso_U_13
_atom_site_aniso_U_23
Ag1 0.03043(7) 0.02842(7) 0.01960(7) -0.00931(5) 0.01128(5) -0.00418(4)
P1 0.02281(19) 0.01928(17) 0.01790(18) -0.00326(13) 0.00758(15) -0.00146(14)
P2 0.0260(2) 0.02445(19) 0.0234(2) -0.00463(15) 0.01228(16) 0.00038(15)
F2 0.0326(6) 0.0468(6) 0.0390(6) 0.0152(5) 0.0093(5) 0.0042(5)
F1 0.0435(6) 0.0404(6) 0.0507(7) -0.0020(5) 0.0163(5) 0.0254(5)
F4 0.0543(7) 0.0512(7) 0.0263(6) 0.0068(6) 0.0022(5) 0.0043(5)
O2 0.0579(9) 0.0344(7) 0.0262(7) 0.0109(6) 0.0076(6) -0.0034(5)
F6 0.0642(9) 0.0346(6) 0.1263(14) -0.0266(6) 0.0553(9) -0.0283(8)
F5 0.0503(8) 0.0639(9) 0.0852(11) 0.0269(7) 0.0207(8) 0.0008(8)
F3 0.0779(9) 0.0718(9) 0.0358(7) 0.0121(7) 0.0375(7) -0.0044(6)
O1 0.0684(11) 0.0384(8) 0.0392(8) 0.0175(7) -0.0045(7) -0.0012(6)
N1 0.0569(11) 0.0325(8) 0.0230(8) -0.0030(7) 0.0016(7) -0.0008(6)
C13 0.0266(8) 0.0202(7) 0.0188(7) -0.0011(5) 0.0097(6) 0.0005(5)
C31 0.0267(8) 0.0234(7) 0.0251(8) -0.0028(6) 0.0120(6) 0.0010(6)
C18 0.0278(8) 0.0214(7) 0.0283(8) -0.0011(6) 0.0086(7) -0.0024(6)
C19 0.0280(8) 0.0267(8) 0.0215(8) -0.0016(6) 0.0095(6) 0.0022(6)
C10 0.0241(8) 0.0303(8) 0.0360(9) 0.0018(6) 0.0107(7) 0.0154(7)
C25 0.0267(8) 0.0249(8) 0.0364(9) -0.0043(6) 0.0166(7) -0.0025(7)
C7 0.0177(7) 0.0238(7) 0.0215(7) 0.0005(5) 0.0067(6) 0.0025(6)
C14 0.0337(9) 0.0207(7) 0.0220(8) -0.0011(6) 0.0103(7) 0.0001(6)
C1 0.0264(8) 0.0195(7) 0.0205(7) -0.0055(5) 0.0097(6) -0.0020(5)
C2 0.0291(8) 0.0282(8) 0.0234(8) -0.0012(6) 0.0090(7) 0.0004(6)
C16 0.0291(8) 0.0341(9) 0.0234(8) 0.0091(6) 0.0104(7) 0.0070(6)
C12 0.0285(8) 0.0300(8) 0.0222(8) 0.0005(6) 0.0086(7) 0.0005(6)
C9 0.0323(9) 0.0222(8) 0.0390(10) -0.0015(6) 0.0125(8) 0.0039(7)
C24 0.0336(9) 0.0298(9) 0.0426(11) -0.0045(7) 0.0065(8) 0.0057(8)
C11 0.0316(9) 0.0424(10) 0.0228(8) 0.0027(7) 0.0103(7) 0.0094(7)
C20 0.0361(9) 0.0331(9) 0.0434(11) 0.0008(7) 0.0234(8) 0.0067(8)
C17 0.0257(8) 0.0316(8) 0.0308(9) -0.0020(6) 0.0077(7) -0.0018(7)
C32 0.0291(8) 0.0292(8) 0.0340(9) -0.0014(6) 0.0151(7) -0.0039(7)
C8 0.0315(8) 0.0236(7) 0.0261(8) -0.0029(6) 0.0118(7) 0.0000(6)
C15 0.0408(10) 0.0225(8) 0.0257(8) 0.0070(6) 0.0137(7) 0.0023(6)
C6 0.0333(9) 0.0275(8) 0.0231(8) 0.0013(6) 0.0103(7) 0.0020(6)
C5 0.0459(11) 0.0395(10) 0.0196(8) 0.0006(8) 0.0120(8) 0.0018(7)
C30 0.0460(11) 0.0376(10) 0.0392(11) -0.0112(8) 0.0229(9) -0.0096(8)
C26 0.0331(9) 0.0325(9) 0.0457(11) -0.0070(7) 0.0142(8) 0.0057(8)
C3 0.0368(10) 0.0324(9) 0.0375(10) 0.0020(7) 0.0201(8) -0.0011(7)
C36 0.0313(9) 0.0402(9) 0.0279(9) 0.0085(7) 0.0138(7) 0.0052(7)
C33 0.0290(9) 0.0304(9) 0.0369(10) 0.0023(7) 0.0084(7) -0.0003(7)
C34 0.0373(9) 0.0289(8) 0.0263(9) -0.0016(7) 0.0053(7) 0.0036(7)
C4 0.0521(11) 0.0353(9) 0.0288(9) -0.0026(8) 0.0253(9) -0.0043(7)
C23 0.0465(12) 0.0302(9) 0.0489(12) 0.0054(8) 0.0032(9) 0.0036(8)
C35 0.0441(11) 0.0442(10) 0.0274(9) 0.0057(8) 0.0178(8) 0.0006(8)
C22 0.0398(11) 0.0474(11) 0.0367(11) 0.0157(9) 0.0097(9) 0.0003(8)
C29 0.0492(12) 0.0456(11) 0.0566(14) -0.0190(9) 0.0298(11) -0.0252(10)
C21 0.0353(10) 0.0517(12) 0.0483(12) 0.0034(8) 0.0236(9) 0.0042(9)
C27 0.0424(11) 0.0302(10) 0.0741(16) -0.0068(8) 0.0254(11) 0.0097(10)
C28 0.0373(10) 0.0289(9) 0.0870(18) -0.0129(8) 0.0368(11) -0.0159(10)

loop_
_atom_type_symbol
_atom_type_description
_atom_type_scat_dispersion_real
_atom_type_scat_dispersion_imag
_atom_type_scat_source
C C 0.0033 0.0016 'International Tables Vol C Tables 4.2.6.8 and 6.1.1.4'
H H 0.0000 0.0000 'International Tables Vol C Tables 4.2.6.8 and 6.1.1.4'
Ag Ag -0.8971 1.1015 'International Tables Vol C Tables 4.2.6.8 and 6.1.1.4'
F F 0.0171 0.0103 'International Tables Vol C Tables 4.2.6.8 and 6.1.1.4'
N N 0.0061 0.0033 'International Tables Vol C Tables 4.2.6.8 and 6.1.1.4'
O O 0.0106 0.0060 'International Tables Vol C Tables 4.2.6.8 and 6.1.1.4'
P P 0.1023 0.0942 'International Tables Vol C Tables 4.2.6.8 and 6.1.1.4'

loop_
_geom_angle_atom_site_label_1
_geom_angle_atom_site_label_2
_geom_angle_atom_site_label_3
_geom_angle_site_symmetry_1
_geom_angle_site_symmetry_3
_geom_angle
_geom_angle_publ_flag
P1 Ag1 P2 . . 114.924(14) ?
P1 Ag1 O1 . . 108.89(4) ?
P2 Ag1 O1 . . 115.63(4) ?
O2 Ag1 P1 . . 128.18(4) ?
O2 Ag1 P2 . . 116.74(4) ?
O2 Ag1 O1 . . 49.80(5) ?
C13 P1 Ag1 . . 115.64(5) ?
C13 P1 C7 . . 102.73(7) ?
C13 P1 C1 . . 104.54(7) ?
C7 P1 Ag1 . . 116.30(5) ?
C7 P1 C1 . . 103.93(7) ?
C1 P1 Ag1 . . 112.26(5) ?
C31 P2 Ag1 . . 109.30(5) ?
C31 P2 C19 . . 105.73(7) ?
C31 P2 C25 . . 102.32(8) ?
C19 P2 Ag1 . . 115.14(5) ?
C25 P2 Ag1 . . 120.40(6) ?
C25 P2 C19 . . 102.36(7) ?
N1 O2 Ag1 . . 103.97(11) ?
N1 O1 Ag1 . . 92.63(10) ?
O2 N1 O1 . . 113.57(15) ?
C18 C13 P1 . . 122.04(12) ?
C14 C13 P1 . . 118.77(12) ?
C14 C13 C18 . . 119.17(15) ?
C32 C31 P2 . . 116.63(12) ?
C36 C31 P2 . . 124.56(13) ?
C36 C31 C32 . . 118.81(15) ?
C13 C18 H18 . . 119.6 ?
C17 C18 C13 . . 120.74(15) ?
C17 C18 H18 . . 119.6 ?
C24 C19 P2 . . 118.30(13) ?
C24 C19 C20 . . 118.37(16) ?
C20 C19 P2 . . 123.27(13) ?
F1 C10 C9 . . 118.21(16) ?
F1 C10 C11 . . 118.41(16) ?
C9 C10 C11 . . 123.39(15) ?
C30 C25 P2 . . 117.32(14) ?
C30 C25 C26 . . 119.51(17) ?
C26 C25 P2 . . 123.15(14) ?
C12 C7 P1 . . 118.05(12) ?
C12 C7 C8 . . 119.01(14) ?
C8 C7 P1 . . 122.88(12) ?
C13 C14 H14 . . 119.7 ?
C15 C14 C13 . . 120.70(15) ?
C15 C14 H14 . . 119.7 ?
C2 C1 P1 . . 117.51(12) ?
C6 C1 P1 . . 123.73(12) ?
C6 C1 C2 . . 118.56(15) ?
C1 C2 H2 . . 119.4 ?
C3 C2 C1 . . 121.28(16) ?
C3 C2 H2 . . 119.4 ?
F2 C16 C17 . . 117.91(16) ?
F2 C16 C15 . . 118.71(15) ?
C15 C16 C17 . . 123.37(16) ?
C7 C12 H12 . . 119.8 ?
C11 C12 C7 . . 120.44(16) ?
C11 C12 H12 . . 119.8 ?
C10 C9 H9 . . 121.1 ?
C10 C9 C8 . . 117.78(16) ?
C8 C9 H9 . . 121.1 ?
C19 C24 H24 . . 119.4 ?
C23 C24 C19 . . 121.24(18) ?
C23 C24 H24 . . 119.4 ?
C10 C11 C12 . . 118.34(16) ?
C10 C11 H11 . . 120.8 ?
C12 C11 H11 . . 120.8 ?
C19 C20 H20 . . 119.6 ?
C21 C20 C19 . . 120.89(17) ?
C21 C20 H20 . . 119.6 ?
C18 C17 H17 . . 121.0 ?
C16 C17 C18 . . 118.04(16) ?
C16 C17 H17 . . 121.0 ?
C31 C32 H32 . . 119.7 ?
C33 C32 C31 . . 120.58(16) ?
C33 C32 H32 . . 119.7 ?
C7 C8 H8 . . 119.5 ?
C9 C8 C7 . . 120.98(16) ?
C9 C8 H8 . . 119.5 ?
C14 C15 H15 . . 121.0 ?
C16 C15 C14 . . 117.97(15) ?
C16 C15 H15 . . 121.0 ?
C1 C6 H6 . . 119.7 ?
C1 C6 C5 . . 120.66(16) ?
C5 C6 H6 . . 119.7 ?
C6 C5 H5 . . 120.7 ?
C4 C5 C6 . . 118.51(17) ?
C4 C5 H5 . . 120.7 ?
C25 C30 H30 . . 119.6 ?
C29 C30 C25 . . 120.7(2) ?
C29 C30 H30 . . 119.6 ?
C25 C26 H26 . . 120.0 ?
C25 C26 C27 . . 120.1(2) ?
C27 C26 H26 . . 120.0 ?
C2 C3 H3 . . 120.9 ?
C4 C3 C2 . . 118.16(17) ?
C4 C3 H3 . . 120.9 ?
C31 C36 H36 . . 119.5 ?
C31 C36 C35 . . 120.97(16) ?
C35 C36 H36 . . 119.5 ?
C32 C33 H33 . . 120.8 ?
C34 C33 C32 . . 118.46(16) ?
C34 C33 H33 . . 120.8 ?
F4 C34 C33 . . 118.63(16) ?
F4 C34 C35 . . 118.24(17) ?
C35 C34 C33 . . 123.13(17) ?
F3 C4 C5 . . 118.87(17) ?
F3 C4 C3 . . 118.31(18) ?
C5 C4 C3 . . 122.81(17) ?
C24 C23 H23 . . 121.0 ?
C22 C23 C24 . . 118.03(18) ?
C22 C23 H23 . . 121.0 ?
C36 C35 H35 . . 121.0 ?
C34 C35 C36 . . 118.03(17) ?
C34 C35 H35 . . 121.0 ?
F5 C22 C23 . . 118.35(19) ?
F5 C22 C21 . . 118.6(2) ?
C21 C22 C23 . . 123.07(19) ?
C30 C29 H29 . . 121.0 ?
C28 C29 C30 . . 118.0(2) ?
C28 C29 H29 . . 121.0 ?
C20 C21 H21 . . 120.8 ?
C22 C21 C20 . . 118.35(19) ?
C22 C21 H21 . . 120.8 ?
C26 C27 H27 . . 120.8 ?
C28 C27 C26 . . 118.3(2) ?
C28 C27 H27 . . 120.8 ?
F6 C28 C29 . . 118.3(2) ?
F6 C28 C27 . . 118.4(2) ?
C27 C28 C29 . . 123.29(18) ?

loop_
_geom_bond_atom_site_label_1
_geom_bond_atom_site_label_2
_geom_bond_site_symmetry_2
_geom_bond_distance
_geom_bond_publ_flag
Ag1 P1 . 2.4457(4) ?
Ag1 P2 . 2.4680(4) ?
Ag1 O2 . 2.3379(13) ?
Ag1 O1 . 2.5638(14) ?
P1 C13 . 1.8206(16) ?
P1 C7 . 1.8252(15) ?
P1 C1 . 1.8285(16) ?
P2 C31 . 1.8197(17) ?
P2 C19 . 1.8232(17) ?
P2 C25 . 1.8220(16) ?
F2 C16 . 1.3595(19) ?
F1 C10 . 1.3612(18) ?
F4 C34 . 1.356(2) ?
O2 N1 . 1.239(2) ?
F6 C28 . 1.355(2) ?
F5 C22 . 1.358(2) ?
F3 C4 . 1.362(2) ?
O1 N1 . 1.240(2) ?
C13 C18 . 1.395(2) ?
C13 C14 . 1.394(2) ?
C31 C32 . 1.399(2) ?
C31 C36 . 1.386(2) ?
C18 H18 . 0.9500 ?
C18 C17 . 1.384(2) ?
C19 C24 . 1.389(2) ?
C19 C20 . 1.391(2) ?
C10 C9 . 1.369(3) ?
C10 C11 . 1.371(3) ?
C25 C30 . 1.387(3) ?
C25 C26 . 1.392(3) ?
C7 C12 . 1.392(2) ?
C7 C8 . 1.395(2) ?
C14 H14 . 0.9500 ?
C14 C15 . 1.389(2) ?
C1 C2 . 1.393(2) ?
C1 C6 . 1.391(2) ?
C2 H2 . 0.9500 ?
C2 C3 . 1.387(2) ?
C16 C17 . 1.377(2) ?
C16 C15 . 1.372(3) ?
C12 H12 . 0.9500 ?
C12 C11 . 1.390(2) ?
C9 H9 . 0.9500 ?
C9 C8 . 1.390(2) ?
C24 H24 . 0.9500 ?
C24 C23 . 1.385(3) ?
C11 H11 . 0.9500 ?
C20 H20 . 0.9500 ?
C20 C21 . 1.386(3) ?
C17 H17 . 0.9500 ?
C32 H32 . 0.9500 ?
C32 C33 . 1.382(3) ?
C8 H8 . 0.9500 ?
C15 H15 . 0.9500 ?
C6 H6 . 0.9500 ?
C6 C5 . 1.394(2) ?
C5 H5 . 0.9500 ?
C5 C4 . 1.369(3) ?
C30 H30 . 0.9500 ?
C30 C29 . 1.387(3) ?
C26 H26 . 0.9500 ?
C26 C27 . 1.393(3) ?
C3 H3 . 0.9500 ?
C3 C4 . 1.371(3) ?
C36 H36 . 0.9500 ?
C36 C35 . 1.392(3) ?
C33 H33 . 0.9500 ?
C33 C34 . 1.370(3) ?
C34 C35 . 1.366(3) ?
C23 H23 . 0.9500 ?
C23 C22 . 1.366(3) ?
C35 H35 . 0.9500 ?
C22 C21 . 1.365(3) ?
C29 H29 . 0.9500 ?
C29 C28 . 1.369(3) ?
C21 H21 . 0.9500 ?
C27 H27 . 0.9500 ?
C27 C28 . 1.367(3) ?

loop_
_geom_hbond_atom_site_label_D
_geom_hbond_atom_site_label_H
_geom_hbond_atom_site_label_A
_geom_hbond_site_symmetry_A
_geom_hbond_distance_DH
_geom_hbond_distance_HA
_geom_hbond_distance_DA
_geom_hbond_angle_DHA
_geom_hbond_publ_flag
C2 H2 F1 . 0.95 2.42 3.367(2) 175 yes
C35 H35 F6 . 0.95 2.40 3.203(3) 143 yes

loop_
_geom_torsion_atom_site_label_1
_geom_torsion_atom_site_label_2
_geom_torsion_atom_site_label_3
_geom_torsion_atom_site_label_4
_geom_torsion_site_symmetry_1
_geom_torsion_site_symmetry_2
_geom_torsion_site_symmetry_3
_geom_torsion_site_symmetry_4
_geom_torsion
_geom_torsion_publ_flag
Ag1 P1 C13 C18 . . . . -177.10(11) ?
Ag1 P1 C13 C14 . . . . 1.26(14) ?
Ag1 P1 C7 C12 . . . . 35.13(14) ?
Ag1 P1 C7 C8 . . . . -147.78(12) ?
Ag1 P1 C1 C2 . . . . 63.00(13) ?
Ag1 P1 C1 C6 . . . . -111.73(13) ?
Ag1 P2 C31 C32 . . . . 52.35(13) ?
Ag1 P2 C31 C36 . . . . -128.73(14) ?
Ag1 P2 C19 C24 . . . . 26.15(16) ?
Ag1 P2 C19 C20 . . . . -150.86(14) ?
Ag1 P2 C25 C30 . . . . 51.09(16) ?
Ag1 P2 C25 C26 . . . . -130.57(14) ?
Ag1 O2 N1 O1 . . . . -1.6(2) ?
Ag1 O1 N1 O2 . . . . 1.38(18) ?
P1 C13 C18 C17 . . . . 179.14(13) ?
P1 C13 C14 C15 . . . . -177.97(12) ?
P1 C7 C12 C11 . . . . 174.42(13) ?
P1 C7 C8 C9 . . . . -175.70(13) ?
P1 C1 C2 C3 . . . . -173.68(13) ?
P1 C1 C6 C5 . . . . 174.10(13) ?
P2 C31 C32 C33 . . . . 177.19(13) ?
P2 C31 C36 C35 . . . . -178.48(15) ?
P2 C19 C24 C23 . . . . -179.93(16) ?
P2 C19 C20 C21 . . . . 178.43(16) ?
P2 C25 C30 C29 . . . . 176.96(15) ?
P2 C25 C26 C27 . . . . -178.00(15) ?
F2 C16 C17 C18 . . . . 179.26(15) ?
F2 C16 C15 C14 . . . . -178.07(15) ?
F1 C10 C9 C8 . . . . 178.03(15) ?
F1 C10 C11 C12 . . . . -179.42(15) ?
F4 C34 C35 C36 . . . . -179.96(17) ?
F5 C22 C21 C20 . . . . 179.84(19) ?
C13 P1 C7 C12 . . . . -92.21(13) ?
C13 P1 C7 C8 . . . . 84.87(14) ?
C13 P1 C1 C2 . . . . -170.89(12) ?
C13 P1 C1 C6 . . . . 14.37(15) ?
C13 C18 C17 C16 . . . . -1.1(3) ?
C13 C14 C15 C16 . . . . -1.3(2) ?
C31 P2 C19 C24 . . . . -94.61(15) ?
C31 P2 C19 C20 . . . . 88.38(16) ?
C31 P2 C25 C30 . . . . 172.44(14) ?
C31 P2 C25 C26 . . . . -9.21(17) ?
C31 C32 C33 C34 . . . . 1.9(3) ?
C31 C36 C35 C34 . . . . 0.8(3) ?
C18 C13 C14 C15 . . . . 0.4(2) ?
C19 P2 C31 C32 . . . . 176.84(12) ?
C19 P2 C31 C36 . . . . -4.24(17) ?
C19 P2 C25 C30 . . . . -78.17(15) ?
C19 P2 C25 C26 . . . . 100.17(16) ?
C19 C24 C23 C22 . . . . 1.9(3) ?
C19 C20 C21 C22 . . . . 0.7(3) ?
C10 C9 C8 C7 . . . . 1.0(3) ?
C25 P2 C31 C32 . . . . -76.35(13) ?
C25 P2 C31 C36 . . . . 102.57(15) ?
C25 P2 C19 C24 . . . . 158.61(15) ?
C25 P2 C19 C20 . . . . -18.40(17) ?
C25 C30 C29 C28 . . . . 1.5(3) ?
C25 C26 C27 C28 . . . . 0.7(3) ?
C7 P1 C13 C18 . . . . -49.33(15) ?
C7 P1 C13 C14 . . . . 129.02(13) ?
C7 P1 C1 C2 . . . . -63.50(13) ?
C7 P1 C1 C6 . . . . 121.76(14) ?
C7 C12 C11 C10 . . . . 1.8(3) ?
C14 C13 C18 C17 . . . . 0.8(2) ?
C1 P1 C13 C18 . . . . 58.94(14) ?
C1 P1 C13 C14 . . . . -122.70(13) ?
C1 P1 C7 C12 . . . . 159.05(12) ?
C1 P1 C7 C8 . . . . -23.86(15) ?
C1 C2 C3 C4 . . . . -0.6(3) ?
C1 C6 C5 C4 . . . . -0.8(3) ?
C2 C1 C6 C5 . . . . -0.6(2) ?
C2 C3 C4 F3 . . . . 179.86(16) ?
C2 C3 C4 C5 . . . . -0.9(3) ?
C12 C7 C8 C9 . . . . 1.4(2) ?
C9 C10 C11 C12 . . . . 0.6(3) ?
C24 C19 C20 C21 . . . . 1.4(3) ?
C24 C23 C22 F5 . . . . 178.86(19) ?
C24 C23 C22 C21 . . . . 0.4(3) ?
C11 C10 C9 C8 . . . . -2.0(3) ?
C20 C19 C24 C23 . . . . -2.8(3) ?
C17 C16 C15 C14 . . . . 0.9(3) ?
C32 C31 C36 C35 . . . . 0.4(3) ?
C32 C33 C34 F4 . . . . 178.61(16) ?
C32 C33 C34 C35 . . . . -0.7(3) ?
C8 C7 C12 C11 . . . . -2.8(2) ?
C15 C16 C17 C18 . . . . 0.3(3) ?
C6 C1 C2 C3 . . . . 1.3(2) ?
C6 C5 C4 F3 . . . . -179.14(16) ?
C6 C5 C4 C3 . . . . 1.6(3) ?
C30 C25 C26 C27 . . . . 0.3(3) ?
C30 C29 C28 F6 . . . . 178.61(18) ?
C30 C29 C28 C27 . . . . -0.4(3) ?
C26 C25 C30 C29 . . . . -1.4(3) ?
C26 C27 C28 F6 . . . . -179.71(18) ?
C26 C27 C28 C29 . . . . -0.7(3) ?
C36 C31 C32 C33 . . . . -1.8(2) ?
C33 C34 C35 C36 . . . . -0.7(3) ?
C23 C22 C21 C20 . . . . -1.7(3) ?
